data_1553247
loop_
_publ_author_name
'Smith, Catherine J.'
'Mansfield, Steven J.'
'Anderson, Edward A.'
'Burton, Jonathan W.'

_publ_section_title
;
 Four Step Total Synthesis of an H3Receptor Antagonist Using Only Tools
 Found in a Typical Teaching Laboratory
;
_journal_issue 1
_journal_name_full 'Journal of Chemical Education'
_journal_page_first 137
_journal_paper_doi 10.1021/acs.jchemed.7b00982
_journal_volume 96
_journal_year 2018
_chemical_absolute_configuration ad
_chemical_compound_source synthetic
_chemical_formula_moiety 'C11 H12 Br1 N1 O2'
_chemical_formula_sum 'C11 H12 Br N O2'
_chemical_formula_weight 270.13
_chemical_melting_point 353
_space_group_IT_number 145
_space_group_name_Hall 'P 32'
_space_group_name_H-M_alt 'P 32'
_symmetry_cell_setting trigonal
_symmetry_space_group_name_Hall 'P 32'
_symmetry_space_group_name_H-M 'P 32'
_atom_sites_solution_hydrogens difmap
_atom_sites_solution_primary direct
_audit_creation_date 2017-09-27
_audit_creation_method CRYSTALS_ver_14.61_build_6236
_cell_angle_alpha 90
_cell_angle_beta 90
_cell_angle_gamma 120
_cell_formula_units_Z 3
_cell_length_a 9.9756(3)
_cell_length_b 9.9756(3)
_cell_length_c 9.8502(3)
_cell_measurement_reflns_used 4387
_cell_measurement_temperature 150
_cell_measurement_theta_max 76
_cell_measurement_theta_min 5
_cell_volume 848.89(4)
_computing_cell_refinement 'CrysAlisPro, (Agilent, 2011)'
_computing_data_collection 'SuperNova, (Oxford Diffraction, 2010)'
_computing_data_reduction 'CrysAlisPro, (Agilent, 2011)'
_computing_molecular_graphics 'CAMERON (Watkin et al., 1996)'
_computing_publication_material 'CRYSTALS (Betteridge et al., 2003)'
_computing_structure_refinement 'CRYSTALS (Betteridge et al., 2003)'
_computing_structure_solution 'SIR92 (Altomare et al., 1994)'
_diffrn_ambient_temperature 150
_diffrn_measured_fraction_theta_full 0.998
_diffrn_measured_fraction_theta_max 0.994
_diffrn_measurement_device Area
_diffrn_measurement_device_type 'Oxford Diffraction SuperNova'
_diffrn_measurement_method \w
_diffrn_radiation_monochromator graphite
_diffrn_radiation_type 'Cu K\a'
_diffrn_radiation_wavelength 1.54184
_diffrn_reflns_av_R_equivalents 0.0190
_diffrn_reflns_av_sigmaI/netI 0.0249
_diffrn_reflns_limit_h_max 12
_diffrn_reflns_limit_h_min -12
_diffrn_reflns_limit_k_max 12
_diffrn_reflns_limit_k_min -8
_diffrn_reflns_limit_l_max 12
_diffrn_reflns_limit_l_min -12
_diffrn_reflns_number 6737
_diffrn_reflns_theta_full 74.333
_diffrn_reflns_theta_max 75.850
_diffrn_reflns_theta_min 5.120
_diffrn_standards_number 0
_exptl_absorpt_coefficient_mu 4.798
_exptl_absorpt_correction_T_max 0.75
_exptl_absorpt_correction_T_min 0.36
_exptl_absorpt_correction_type multi-scan
_exptl_absorpt_process_details 'CrysAlisPro, (Agilent, 2011)'
_exptl_crystal_colour clear_pale_colourless
_exptl_crystal_density_diffrn 1.585
_exptl_crystal_density_meas ?
_exptl_crystal_density_method 'not measured'
_exptl_crystal_description needle
_exptl_crystal_F_000 408
_exptl_crystal_size_max 0.54
_exptl_crystal_size_mid 0.09
_exptl_crystal_size_min 0.06
_refine_diff_density_max 0.37
_refine_diff_density_min -0.28
_refine_ls_abs_structure_details 'Flack (1983), 1161 Friedel-pairs'
_refine_ls_abs_structure_Flack -0.031(14)
_refine_ls_extinction_method None
_refine_ls_goodness_of_fit_ref 1.0009
_refine_ls_hydrogen_treatment constr
_refine_ls_matrix_type full
_refine_ls_number_parameters 137
_refine_ls_number_reflns 2334
_refine_ls_number_restraints 1
_refine_ls_R_factor_all 0.0189
_refine_ls_R_factor_gt 0.0188
_refine_ls_shift/su_max 0.0004205
_refine_ls_shift/su_mean 0.0000316
_refine_ls_structure_factor_coef Fsqd
_refine_ls_weighting_details
;
 Method= Modified Sheldrick 
 w=1/[\s^2^(F^2^) + ( 0.03P)^2^ + 0.26P] 
 ,where P=(max(Fo^2^,0) + 2Fc^2^)/3 
;
_refine_ls_weighting_scheme calc
_refine_ls_wR_factor_all 0.0493
_refine_ls_wR_factor_gt 0.0492
_refine_ls_wR_factor_ref 0.0493
_reflns_limit_h_max 6
_reflns_limit_h_min -12
_reflns_limit_k_max 12
_reflns_limit_k_min 0
_reflns_limit_l_max 12
_reflns_limit_l_min -12
_reflns_number_gt 2322
_reflns_number_total 2337
_reflns_threshold_expression I>2.0\s(I)
_oxford_diffrn_Wilson_B_factor 2.68
_oxford_diffrn_Wilson_scale 0.02
_oxford_refine_ls_r_factor_ref 0.0189
_oxford_refine_ls_scale 8.09(15)
_oxford_reflns_number_all 2334
_oxford_reflns_threshold_expression_ref I>-3.0\s(I)
_oxford_structure_analysis_title 060eaa17
_cod_data_source_file ed7b00982_si_003.cif
_cod_data_source_block 2
_cod_depositor_comments
;
The following automatic conversions were performed:

data item '_exptl_crystal_density_meas' value 'not measured' was
changed to '?' -- the value is perceived as not measured.

Automatic conversion script
Id: cif_fix_values 6909 2019-04-08 15:41:33Z antanas 
;
_cod_original_cell_volume 848.89(5)
_cod_original_formula_sum 'C11 H12 Br1 N1 O2'
_cod_database_code 1553247

loop_
_symmetry_equiv_pos_as_xyz
x,y,z
-y,x-y,z+2/3
-x+y,-x,z+1/3

loop_
_atom_site_label
_atom_site_type_symbol
_atom_site_fract_x
_atom_site_fract_y
_atom_site_fract_z
_atom_site_U_iso_or_equiv
_atom_site_occupancy
_atom_site_adp_type
_atom_site_refinement_flags_posn
O1 O 1.1032(2) 0.8672(2) -0.04068(17) 0.0349 1.0000 Uani .
C2 C 0.9833(3) 0.8223(3) 0.0580(2) 0.0330 1.0000 Uani .
C3 C 1.0458(2) 0.8377(2) 0.2012(2) 0.0288 1.0000 Uani .
N4 N 1.12174(19) 0.7448(2) 0.21290(18) 0.0265 1.0000 Uani .
C5 C 1.2389(2) 0.7792(3) 0.1083(2) 0.0299 1.0000 Uani .
C6 C 1.1707(3) 0.7701(3) -0.0312(2) 0.0325 1.0000 Uani .
C7 C 1.1038(2) 0.6492(2) 0.3165(2) 0.0241 1.0000 Uani .
O8 O 1.17836(19) 0.5818(2) 0.32548(17) 0.0338 1.0000 Uani .
C9 C 0.9904(2) 0.6279(2) 0.4264(2) 0.0230 1.0000 Uani .
C10 C 1.0494(2) 0.6980(2) 0.5518(2) 0.0266 1.0000 Uani .
C11 C 0.9493(2) 0.6814(2) 0.6569(2) 0.0273 1.0000 Uani .
C12 C 0.7913(2) 0.5907(2) 0.6362(2) 0.0252 1.0000 Uani .
C13 C 0.7309(2) 0.5157(2) 0.5153(2) 0.0309 1.0000 Uani .
C14 C 0.8311(2) 0.5360(2) 0.4088(2) 0.0309 1.0000 Uani .
Br15 Br 0.65618(2) 0.57818(3) 0.77786(9) 0.0356 1.0000 Uani .
H22 H 0.9042 0.7127 0.0433 0.0402 1.0000 Uiso R
H21 H 0.9383 0.8899 0.0461 0.0408 1.0000 Uiso R
H31 H 1.1247 0.9459 0.2167 0.0355 1.0000 Uiso R
H32 H 0.9638 0.8052 0.2663 0.0340 1.0000 Uiso R
H52 H 1.2789 0.7095 0.1131 0.0365 1.0000 Uiso R
H51 H 1.3223 0.8849 0.1239 0.0362 1.0000 Uiso R
H62 H 1.2533 0.8086 -0.0974 0.0389 1.0000 Uiso R
H61 H 1.0901 0.6625 -0.0543 0.0392 1.0000 Uiso R
H101 H 1.1577 0.7560 0.5644 0.0320 1.0000 Uiso R
H111 H 0.9871 0.7316 0.7389 0.0332 1.0000 Uiso R
H131 H 0.6248 0.4516 0.5044 0.0385 1.0000 Uiso R
H141 H 0.7903 0.4848 0.3264 0.0373 1.0000 Uiso R

loop_
_atom_site_aniso_label
_atom_site_aniso_U_11
_atom_site_aniso_U_22
_atom_site_aniso_U_33
_atom_site_aniso_U_23
_atom_site_aniso_U_13
_atom_site_aniso_U_12
O1 0.0433(9) 0.0357(8) 0.0324(7) 0.0056(6) 0.0051(6) 0.0248(7)
C2 0.0341(11) 0.0371(11) 0.0342(11) 0.0032(9) 0.0002(8) 0.0225(9)
C3 0.0300(10) 0.0278(9) 0.0339(10) -0.0035(8) 0.0013(8) 0.0184(9)
N4 0.0267(8) 0.0321(8) 0.0273(8) -0.0022(7) 0.0009(7) 0.0198(7)
C5 0.0273(10) 0.0336(10) 0.0319(10) -0.0020(8) 0.0032(8) 0.0174(8)
C6 0.0397(11) 0.0314(10) 0.0294(9) 0.0007(8) 0.0042(8) 0.0200(9)
C7 0.0224(8) 0.0263(9) 0.0246(8) -0.0063(7) -0.0038(7) 0.0130(7)
O8 0.0392(8) 0.0441(8) 0.0326(7) -0.0026(6) -0.0020(6) 0.0318(7)
C9 0.0230(9) 0.0239(8) 0.0257(8) -0.0017(7) -0.0029(7) 0.0143(7)
C10 0.0195(9) 0.0286(9) 0.0273(9) 0.0000(7) -0.0027(7) 0.0089(8)
C11 0.0280(10) 0.0312(10) 0.0219(8) -0.0012(7) -0.0033(7) 0.0142(8)
C12 0.0254(9) 0.0249(9) 0.0288(9) 0.0068(7) 0.0050(7) 0.0151(8)
C13 0.0190(9) 0.0250(9) 0.0436(11) -0.0066(8) -0.0039(8) 0.0073(7)
C14 0.0259(9) 0.0313(10) 0.0338(10) -0.0120(8) -0.0057(8) 0.0131(8)
Br15 0.03106(11) 0.04139(13) 0.03464(10) 0.00864(9) 0.01135(9) 0.01844(10)

loop_
_atom_type_symbol
_atom_type_scat_dispersion_real
_atom_type_scat_dispersion_imag
_atom_type_scat_Cromer_Mann_a1
_atom_type_scat_Cromer_Mann_b1
_atom_type_scat_Cromer_Mann_a2
_atom_type_scat_Cromer_Mann_b2
_atom_type_scat_Cromer_Mann_a3
_atom_type_scat_Cromer_Mann_b3
_atom_type_scat_Cromer_Mann_a4
_atom_type_scat_Cromer_Mann_b4
_atom_type_scat_Cromer_Mann_c
_atom_type_scat_source
C 0.0181 0.0091 2.3100 20.8439 1.0200 10.2075 1.5886 0.5687 0.8650 51.6512 0.2156 'International Tables Vol C 4.2.6.8 and 6.1.1.4'
H 0.0000 0.0000 0.4930 10.5109 0.3229 26.1257 0.1402 3.1424 0.0408 57.7998 0.0030 'International Tables Vol C 4.2.6.8 and 6.1.1.4'
N 0.0311 0.0180 12.2126 0.0057 3.1322 9.8933 2.0125 28.9975 1.1663 0.5826 -11.5290 'International Tables Vol C 4.2.6.8 and 6.1.1.4'
O 0.0492 0.0322 3.0485 13.2771 2.2868 5.7011 1.5463 0.3239 0.8670 32.9089 0.2508 'International Tables Vol C 4.2.6.8 and 6.1.1.4'
Br -0.6763 1.2805 17.1789 2.1723 5.2358 16.5796 5.6377 0.2609 3.9851 41.4328 2.9557 'International Tables Vol C 4.2.6.8 and 6.1.1.4'

loop_
_geom_angle_atom_site_label_1
_geom_angle_atom_site_label_2
_geom_angle_atom_site_label_3
_geom_angle
_geom_angle_publ_flag
C2 O1 C6 110.26(16) yes
O1 C2 C3 111.31(18) yes
O1 C2 H22 109.1 no
C3 C2 H22 108.0 no
O1 C2 H21 107.5 no
C3 C2 H21 110.2 no
H22 C2 H21 110.8 no
C2 C3 N4 108.96(17) yes
C2 C3 H31 108.6 no
N4 C3 H31 107.4 no
C2 C3 H32 110.4 no
N4 C3 H32 110.9 no
H31 C3 H32 110.4 no
C3 N4 C5 113.65(17) yes
C3 N4 C7 125.42(17) yes
C5 N4 C7 120.47(16) yes
N4 C5 C6 109.98(17) yes
N4 C5 H52 111.6 no
C6 C5 H52 109.7 no
N4 C5 H51 107.0 no
C6 C5 H51 108.8 no
H52 C5 H51 109.6 no
C5 C6 O1 111.58(17) yes
C5 C6 H62 108.6 no
O1 C6 H62 106.4 no
C5 C6 H61 111.7 no
O1 C6 H61 108.4 no
H62 C6 H61 110.0 no
N4 C7 O8 122.62(18) yes
N4 C7 C9 118.04(16) yes
O8 C7 C9 119.33(17) yes
C7 C9 C10 117.85(16) yes
C7 C9 C14 122.27(18) yes
C10 C9 C14 119.81(18) yes
C9 C10 C11 120.09(18) yes
C9 C10 H101 119.3 no
C11 C10 H101 120.6 no
C10 C11 C12 118.88(18) yes
C10 C11 H111 120.8 no
C12 C11 H111 120.4 no
C11 C12 C13 121.95(19) yes
C11 C12 Br15 118.19(15) yes
C13 C12 Br15 119.81(15) yes
C12 C13 C14 119.10(19) yes
C12 C13 H131 120.8 no
C14 C13 H131 120.1 no
C13 C14 C9 120.09(19) yes
C13 C14 H141 119.3 no
C9 C14 H141 120.6 no

loop_
_geom_bond_atom_site_label_1
_geom_bond_atom_site_label_2
_geom_bond_distance
_geom_bond_publ_flag
O1 C2 1.429(3) yes
O1 C6 1.432(3) yes
C2 C3 1.519(3) yes
C2 H22 0.988 no
C2 H21 0.986 no
C3 N4 1.465(2) yes
C3 H31 0.979 no
C3 H32 0.959 no
N4 C5 1.464(3) yes
N4 C7 1.346(3) yes
C5 C6 1.516(3) yes
C5 H52 0.960 no
C5 H51 0.975 no
C6 H62 0.967 no
C6 H61 0.994 no
C7 O8 1.230(2) yes
C7 C9 1.503(3) yes
C9 C10 1.396(3) yes
C9 C14 1.392(3) yes
C10 C11 1.390(3) yes
C10 H101 0.945 no
C11 C12 1.385(3) yes
C11 H111 0.926 no
C12 C13 1.374(3) yes
C12 Br15 1.9005(19) yes
C13 C14 1.392(3) yes
C13 H131 0.929 no
C14 H141 0.937 no

loop_
_geom_hbond_atom_site_label_D
_geom_hbond_atom_site_label_H
_geom_hbond_atom_site_label_A
_geom_hbond_site_symmetry_A
_geom_hbond_angle_DHA
_geom_hbond_distance_DH
_geom_hbond_distance_HA
_geom_hbond_distance_DA
_geom_hbond_publ_flag
C3 H32 O1 3_675 129 0.96 2.59 3.274(3) yes
C5 H52 O8 2_754 146 0.96 2.49 3.330(3) yes
C10 H101 O8 3_775 157 0.95 2.39 3.279(3) yes
C11 H111 O1 1_556 177 0.93 2.51 3.438(3) yes
